data_1554390
loop_
_publ_author_name
'Li, Jia'
'Luo, Man'
'Sheng, Xingchao'
'Hua, Haiming'
'Yao, Weiwei'
'Pullarkat, Sumod A.'
'Xu, Li'
'Ma, Mengtao'

_publ_section_title
;
 Unsymmetrical \b-diketiminate magnesium(i) complexes: syntheses and
 application in catalytic hydroboration of alkyne, nitrile and carbonyl
 compounds
;
_journal_issue 24
_journal_name_full 'Organic Chemistry Frontiers'
_journal_page_first 3538
_journal_paper_doi 10.1039/C8QO00720A
_journal_volume 5
_journal_year 2018
_chemical_formula_moiety 'C18 H36 B2 O6'
_chemical_formula_sum 'C18 H36 B2 O6'
_chemical_formula_weight 370.09
_space_group_crystal_system monoclinic
_space_group_IT_number 14
_space_group_name_Hall '-P 2ybc'
_space_group_name_H-M_alt 'P 1 21/c 1'
_atom_sites_solution_hydrogens geom
_audit_creation_method SHELXL-2014/7
_audit_update_record
;
2018-01-02 deposited with the CCDC.
2018-11-06 downloaded from the CCDC.
;
_cell_angle_alpha 90
_cell_angle_beta 118.687(2)
_cell_angle_gamma 90
_cell_formula_units_Z 2
_cell_length_a 10.5800(7)
_cell_length_b 10.4047(7)
_cell_length_c 10.7850(7)
_cell_measurement_reflns_used 8071
_cell_measurement_temperature 140(2)
_cell_measurement_theta_max 28.311
_cell_measurement_theta_min 2.91
_cell_volume 1041.50(12)
_computing_structure_refinement 'SHELXL-2014/7 (Sheldrick, 2014)'
_diffrn_ambient_temperature 140(2)
_diffrn_measured_fraction_theta_full 0.998
_diffrn_measured_fraction_theta_max 0.997
_diffrn_measurement_device_type 'BRUKER D8 VENTURE PHOTON'
_diffrn_measurement_method 'PHI AND OMEGA SCANS'
_diffrn_radiation_type MoK\a
_diffrn_radiation_wavelength 0.71073
_diffrn_reflns_av_R_equivalents 0.0359
_diffrn_reflns_av_unetI/netI 0.0333
_diffrn_reflns_Laue_measured_fraction_full 0.998
_diffrn_reflns_Laue_measured_fraction_max 0.997
_diffrn_reflns_limit_h_max 14
_diffrn_reflns_limit_h_min -14
_diffrn_reflns_limit_k_max 13
_diffrn_reflns_limit_k_min -13
_diffrn_reflns_limit_l_max 13
_diffrn_reflns_limit_l_min -14
_diffrn_reflns_number 15318
_diffrn_reflns_point_group_measured_fraction_full 0.998
_diffrn_reflns_point_group_measured_fraction_max 0.997
_diffrn_reflns_theta_full 25.242
_diffrn_reflns_theta_max 28.309
_diffrn_reflns_theta_min 2.910
_diffrn_source 'FINE-FOCUS SEALED TUBE'
_exptl_absorpt_coefficient_mu 0.084
_exptl_crystal_colour colorless
_exptl_crystal_density_diffrn 1.180
_exptl_crystal_description plate
_exptl_crystal_F_000 404
_exptl_crystal_size_max 0.15
_exptl_crystal_size_mid 0.10
_exptl_crystal_size_min 0.10
_refine_diff_density_max 0.397
_refine_diff_density_min -0.287
_refine_diff_density_rms 0.061
_refine_ls_extinction_method none
_refine_ls_goodness_of_fit_ref 1.103
_refine_ls_hydrogen_treatment constr
_refine_ls_matrix_type full
_refine_ls_number_parameters 124
_refine_ls_number_reflns 2583
_refine_ls_number_restraints 0
_refine_ls_restrained_S_all 1.103
_refine_ls_R_factor_all 0.0877
_refine_ls_R_factor_gt 0.0677
_refine_ls_shift/su_max 0.000
_refine_ls_shift/su_mean 0.000
_refine_ls_structure_factor_coef Fsqd
_refine_ls_weighting_details 'w=1/[\s^2^(Fo^2^)+(0.0491P)^2^+1.2412P] where P=(Fo^2^+2Fc^2^)/3'
_refine_ls_weighting_scheme calc
_refine_ls_wR_factor_gt 0.1435
_refine_ls_wR_factor_ref 0.1529
_reflns_Friedel_coverage 0.000
_reflns_number_gt 2045
_reflns_number_total 2589
_reflns_threshold_expression 'I > 2\s(I)'
_cod_data_source_file c8qo00720a2.cif
_cod_data_source_block mt070301c_a
_cod_original_sg_symbol_H-M 'P 21/c'
_cod_database_code 1554390
_shelx_shelxl_version_number 2014/7
_shelx_space_group_comment
;
The symmetry employed for this shelxl refinement is uniquely defined
by the following loop, which should always be used as a source of
symmetry information in preference to the above space-group names.
They are only intended as comments.
;

loop_
_space_group_symop_operation_xyz
'x, y, z'
'-x, y+1/2, -z+1/2'
'-x, -y, -z'
'x, -y-1/2, z-1/2'

loop_
_atom_site_label
_atom_site_type_symbol
_atom_site_fract_x
_atom_site_fract_y
_atom_site_fract_z
_atom_site_U_iso_or_equiv
_atom_site_adp_type
_atom_site_occupancy
_atom_site_site_symmetry_order
_atom_site_calc_flag
_atom_site_refinement_flags_posn
_atom_site_refinement_flags_adp
C1 C 0.7754(2) 0.57866(19) 0.6374(2) 0.0192(4) Uani 1 1 d . .
O1 O 0.66861(14) 0.67659(13) 0.61775(15) 0.0207(3) Uani 1 1 d . .
B1 B 0.7309(2) 0.7933(2) 0.6219(2) 0.0162(4) Uani 1 1 d . .
O2 O 0.87552(14) 0.78544(13) 0.66552(16) 0.0215(3) Uani 1 1 d . .
C2 C 0.7611(3) 0.4692(2) 0.7222(3) 0.0362(6) Uani 1 1 d . .
H2A H 0.6684 0.4260 0.6662 0.054 Uiso 1 1 calc R U
H2B H 0.7662 0.5031 0.8093 0.054 Uiso 1 1 calc R U
H2C H 0.8396 0.4076 0.7461 0.054 Uiso 1 1 calc R U
C9 C 0.51036(19) 0.92533(17) 0.5043(2) 0.0145(4) Uani 1 1 d . .
C8 C 0.4631(2) 0.86708(19) 0.3591(2) 0.0202(4) Uani 1 1 d . .
H8A H 0.3638 0.8930 0.2944 0.030 Uiso 1 1 calc R U
H8B H 0.4685 0.7732 0.3668 0.030 Uiso 1 1 calc R U
H8C H 0.5267 0.8976 0.3227 0.030 Uiso 1 1 calc R U
C3 C 0.7394(3) 0.5325(3) 0.4907(3) 0.0363(6) Uani 1 1 d . .
H3A H 0.6394 0.5026 0.4412 0.054 Uiso 1 1 calc R U
H3B H 0.8039 0.4617 0.4985 0.054 Uiso 1 1 calc R U
H3C H 0.7519 0.6034 0.4377 0.054 Uiso 1 1 calc R U
O3 O 0.66475(14) 0.90860(12) 0.58955(14) 0.0182(3) Uani 1 1 d . .
C4 C 0.9197(2) 0.65402(18) 0.7145(2) 0.0187(4) Uani 1 1 d . .
C7 C 0.4314(2) 0.86211(19) 0.5743(2) 0.0195(4) Uani 1 1 d . .
H7A H 0.3299 0.8882 0.5253 0.029 Uiso 1 1 calc R U
H7B H 0.4753 0.8889 0.6735 0.029 Uiso 1 1 calc R U
H7C H 0.4379 0.7685 0.5693 0.029 Uiso 1 1 calc R U
C6 C 1.0333(2) 0.6128(2) 0.6755(3) 0.0301(5) Uani 1 1 d . .
H6A H 0.9955 0.6221 0.5734 0.045 Uiso 1 1 calc R U
H6B H 1.0590 0.5227 0.7024 0.045 Uiso 1 1 calc R U
H6C H 1.1191 0.6668 0.7256 0.045 Uiso 1 1 calc R U
C5 C 0.9837(3) 0.6558(2) 0.8742(2) 0.0343(6) Uani 1 1 d . .
H5A H 0.9087 0.6786 0.8989 0.051 Uiso 1 1 calc R U
H5B H 1.0615 0.7194 0.9145 0.051 Uiso 1 1 calc R U
H5C H 1.0223 0.5706 0.9122 0.051 Uiso 1 1 calc R U

loop_
_atom_site_aniso_label
_atom_site_aniso_U_11
_atom_site_aniso_U_22
_atom_site_aniso_U_33
_atom_site_aniso_U_23
_atom_site_aniso_U_13
_atom_site_aniso_U_12
C1 0.0195(9) 0.0132(9) 0.0255(10) 0.0003(8) 0.0113(8) 0.0037(7)
O1 0.0172(7) 0.0139(7) 0.0315(8) 0.0020(6) 0.0120(6) 0.0027(5)
B1 0.0171(10) 0.0159(10) 0.0160(10) -0.0003(8) 0.0083(8) 0.0012(8)
O2 0.0155(7) 0.0111(7) 0.0352(8) 0.0049(6) 0.0099(6) 0.0033(5)
C2 0.0365(13) 0.0195(11) 0.0589(16) 0.0111(11) 0.0281(12) 0.0047(10)
C9 0.0109(8) 0.0109(9) 0.0189(9) 0.0000(7) 0.0049(7) 0.0018(7)
C8 0.0227(10) 0.0149(9) 0.0223(10) -0.0022(8) 0.0101(8) 0.0012(8)
C3 0.0374(13) 0.0325(13) 0.0319(13) -0.0115(10) 0.0109(11) 0.0046(10)
O3 0.0134(6) 0.0117(6) 0.0252(7) 0.0006(5) 0.0058(5) 0.0018(5)
C4 0.0183(9) 0.0119(9) 0.0246(10) 0.0038(7) 0.0092(8) 0.0045(7)
C7 0.0209(9) 0.0144(9) 0.0255(10) 0.0025(8) 0.0128(8) 0.0011(7)
C6 0.0262(11) 0.0213(11) 0.0476(14) 0.0088(10) 0.0217(11) 0.0088(9)
C5 0.0350(13) 0.0349(13) 0.0235(11) 0.0002(10) 0.0064(10) 0.0081(10)

loop_
_atom_type_symbol
_atom_type_description
_atom_type_scat_dispersion_real
_atom_type_scat_dispersion_imag
_atom_type_scat_source
C C 0.0033 0.0016 'International Tables Vol C Tables 4.2.6.8 and 6.1.1.4'
H H 0.0000 0.0000 'International Tables Vol C Tables 4.2.6.8 and 6.1.1.4'
B B 0.0013 0.0007 'International Tables Vol C Tables 4.2.6.8 and 6.1.1.4'
N N 0.0061 0.0033 'International Tables Vol C Tables 4.2.6.8 and 6.1.1.4'
O O 0.0106 0.0060 'International Tables Vol C Tables 4.2.6.8 and 6.1.1.4'
Mg Mg 0.0486 0.0363 'International Tables Vol C Tables 4.2.6.8 and 6.1.1.4'

loop_
_geom_angle_atom_site_label_1
_geom_angle_atom_site_label_2
_geom_angle_atom_site_label_3
_geom_angle
_geom_angle_site_symmetry_3
O1 C1 C2 108.60(16) .
O1 C1 C3 106.29(16) .
C2 C1 C3 110.2(2) .
O1 C1 C4 102.63(15) .
C2 C1 C4 114.45(18) .
C3 C1 C4 114.00(18) .
B1 O1 C1 106.69(15) .
O3 B1 O2 119.79(18) .
O3 B1 O1 126.73(18) .
O2 B1 O1 113.48(17) .
B1 O2 C4 106.90(15) .
C1 C2 H2A 109.5 .
C1 C2 H2B 109.5 .
H2A C2 H2B 109.5 .
C1 C2 H2C 109.5 .
H2A C2 H2C 109.5 .
H2B C2 H2C 109.5 .
O3 C9 C7 110.73(15) .
O3 C9 C8 108.56(15) .
C7 C9 C8 110.58(16) .
O3 C9 C9 103.88(17) 3_676
C7 C9 C9 111.37(19) 3_676
C8 C9 C9 111.52(19) 3_676
C9 C8 H8A 109.5 .
C9 C8 H8B 109.5 .
H8A C8 H8B 109.5 .
C9 C8 H8C 109.5 .
H8A C8 H8C 109.5 .
H8B C8 H8C 109.5 .
C1 C3 H3A 109.5 .
C1 C3 H3B 109.5 .
H3A C3 H3B 109.5 .
C1 C3 H3C 109.5 .
H3A C3 H3C 109.5 .
H3B C3 H3C 109.5 .
B1 O3 C9 123.90(15) .
O2 C4 C6 108.94(16) .
O2 C4 C5 106.84(17) .
C6 C4 C5 109.70(18) .
O2 C4 C1 102.54(14) .
C6 C4 C1 114.58(17) .
C5 C4 C1 113.63(18) .
C9 C7 H7A 109.5 .
C9 C7 H7B 109.5 .
H7A C7 H7B 109.5 .
C9 C7 H7C 109.5 .
H7A C7 H7C 109.5 .
H7B C7 H7C 109.5 .
C4 C6 H6A 109.5 .
C4 C6 H6B 109.5 .
H6A C6 H6B 109.5 .
C4 C6 H6C 109.5 .
H6A C6 H6C 109.5 .
H6B C6 H6C 109.5 .
C4 C5 H5A 109.5 .
C4 C5 H5B 109.5 .
H5A C5 H5B 109.5 .
C4 C5 H5C 109.5 .
H5A C5 H5C 109.5 .
H5B C5 H5C 109.5 .

loop_
_geom_bond_atom_site_label_1
_geom_bond_atom_site_label_2
_geom_bond_distance
_geom_bond_site_symmetry_2
C1 O1 1.459(2) .
C1 C2 1.513(3) .
C1 C3 1.517(3) .
C1 C4 1.555(3) .
O1 B1 1.371(3) .
B1 O3 1.348(2) .
B1 O2 1.371(2) .
O2 C4 1.459(2) .
C2 H2A 0.9800 .
C2 H2B 0.9800 .
C2 H2C 0.9800 .
C9 O3 1.450(2) .
C9 C7 1.519(3) .
C9 C8 1.522(3) .
C9 C9 1.566(4) 3_676
C8 H8A 0.9800 .
C8 H8B 0.9800 .
C8 H8C 0.9800 .
C3 H3A 0.9800 .
C3 H3B 0.9800 .
C3 H3C 0.9800 .
C4 C6 1.513(3) .
C4 C5 1.519(3) .
C7 H7A 0.9800 .
C7 H7B 0.9800 .
C7 H7C 0.9800 .
C6 H6A 0.9800 .
C6 H6B 0.9800 .
C6 H6C 0.9800 .
C5 H5A 0.9800 .
C5 H5B 0.9800 .
C5 H5C 0.9800 .

loop_
_geom_torsion_atom_site_label_1
_geom_torsion_atom_site_label_2
_geom_torsion_atom_site_label_3
_geom_torsion_atom_site_label_4
_geom_torsion
_geom_torsion_site_symmetry_1
C2 C1 O1 B1 144.66(18) .
C3 C1 O1 B1 -96.85(19) .
C4 C1 O1 B1 23.13(19) .
C1 O1 B1 O3 170.40(19) .
C1 O1 B1 O2 -10.2(2) .
O3 B1 O2 C4 170.80(17) .
O1 B1 O2 C4 -8.6(2) .
O2 B1 O3 C9 160.74(17) .
O1 B1 O3 C9 -19.9(3) .
C7 C9 O3 B1 61.5(2) .
C8 C9 O3 B1 -60.1(2) .
C9 C9 O3 B1 -178.87(18) 3_676
B1 O2 C4 C6 143.99(18) .
B1 O2 C4 C5 -97.57(19) .
B1 O2 C4 C1 22.19(19) .
O1 C1 C4 O2 -27.39(18) .
C2 C1 C4 O2 -144.84(17) .
C3 C1 C4 O2 87.1(2) .
O1 C1 C4 C6 -145.27(17) .
C2 C1 C4 C6 97.3(2) .
C3 C1 C4 C6 -30.8(2) .
O1 C1 C4 C5 87.53(19) .
C2 C1 C4 C5 -29.9(2) .
C3 C1 C4 C5 -157.99(19) .
